data_4516512
loop_
_publ_author_name
'Sangtani, Ekta'
'Sahu, Sanjay K.'
'Thorat, Shridhar H.'
'Gawade, Rupesh L.'
'Jha, Kunal K.'
'Munshi, Parthapratim'
'Gonnade, Rajesh G.'

_publ_section_title
;
 Furosemide Cocrystals with Pyridines: An Interesting Case of Color
 Cocrystal Polymorphism
;
_journal_issue 12
_journal_name_full 'Crystal Growth &amp; Design'
_journal_page_first 5858
_journal_paper_doi 10.1021/acs.cgd.5b01240
_journal_volume 15
_journal_year 2015
_chemical_formula_moiety '(C12 H11 Cl N2 O5 S, C5 H6 N2)'
_chemical_formula_sum 'C17 H17 Cl N4 O5 S'
_chemical_formula_weight 424.85
_space_group_crystal_system triclinic
_space_group_IT_number 2
_space_group_name_Hall '-P 1'
_space_group_name_H-M_alt 'P -1'
_atom_sites_solution_hydrogens mixed
_audit_creation_method SHELXL-2014/7
_cell_angle_alpha 84.4360(10)
_cell_angle_beta 84.9390(10)
_cell_angle_gamma 75.4550(10)
_cell_formula_units_Z 4
_cell_length_a 8.5913(2)
_cell_length_b 12.9773(3)
_cell_length_c 17.6723(4)
_cell_measurement_reflns_used 9985
_cell_measurement_temperature 100(2)
_cell_measurement_theta_max 30.22
_cell_measurement_theta_min 2.32
_cell_volume 1894.01(8)
_computing_cell_refinement 'Bruker SAINT'
_computing_data_collection 'Bruker APEX2'
_computing_data_reduction 'Bruker SAINT'
_computing_molecular_graphics 'Bruker SHELXTL'
_computing_publication_material 'Bruker SHELXTL'
_computing_structure_refinement 'SHELXL-2014/7 (Sheldrick, 2014)'
_computing_structure_solution 'SHELXS-97 (Sheldrick, 2008)'
_diffrn_ambient_temperature 100(2)
_diffrn_measured_fraction_theta_full 1.000
_diffrn_measured_fraction_theta_max 1.000
_diffrn_measurement_device_type 'Bruker APEX-II CCD'
_diffrn_measurement_method '\f and \w scans'
_diffrn_radiation_type MoK\a
_diffrn_radiation_wavelength 0.71073
_diffrn_reflns_av_R_equivalents 0.0289
_diffrn_reflns_av_unetI/netI 0.0279
_diffrn_reflns_Laue_measured_fraction_full 1.000
_diffrn_reflns_Laue_measured_fraction_max 1.000
_diffrn_reflns_limit_h_max 10
_diffrn_reflns_limit_h_min -10
_diffrn_reflns_limit_k_max 15
_diffrn_reflns_limit_k_min -15
_diffrn_reflns_limit_l_max 21
_diffrn_reflns_limit_l_min -21
_diffrn_reflns_number 32197
_diffrn_reflns_point_group_measured_fraction_full 1.000
_diffrn_reflns_point_group_measured_fraction_max 1.000
_diffrn_reflns_theta_full 25.242
_diffrn_reflns_theta_max 26.000
_diffrn_reflns_theta_min 1.626
_diffrn_source 'fine-focus sealed tube'
_exptl_absorpt_coefficient_mu 0.350
_exptl_absorpt_correction_T_max 0.9365
_exptl_absorpt_correction_T_min 0.8500
_exptl_absorpt_correction_type multi-scan
_exptl_absorpt_process_details 'SADABS(BRUKER, 2006)'
_exptl_crystal_colour COLOURLESS
_exptl_crystal_density_diffrn 1.490
_exptl_crystal_description PRISMATIC
_exptl_crystal_F_000 880
_exptl_crystal_size_max 0.480
_exptl_crystal_size_mid 0.320
_exptl_crystal_size_min 0.190
_refine_diff_density_max 0.491
_refine_diff_density_min -0.449
_refine_diff_density_rms 0.059
_refine_ls_extinction_method none
_refine_ls_goodness_of_fit_ref 1.117
_refine_ls_hydrogen_treatment mixed
_refine_ls_matrix_type full
_refine_ls_number_parameters 530
_refine_ls_number_reflns 7439
_refine_ls_number_restraints 2
_refine_ls_restrained_S_all 1.118
_refine_ls_R_factor_all 0.0499
_refine_ls_R_factor_gt 0.0419
_refine_ls_shift/su_max 0.002
_refine_ls_shift/su_mean 0.000
_refine_ls_structure_factor_coef Fsqd
_refine_ls_weighting_details 'w=1/[\s^2^(Fo^2^)+(0.0254P)^2^+2.1543P] where P=(Fo^2^+2Fc^2^)/3'
_refine_ls_weighting_scheme calc
_refine_ls_wR_factor_gt 0.0840
_refine_ls_wR_factor_ref 0.0871
_reflns_Friedel_coverage 0.000
_reflns_number_gt 6572
_reflns_number_total 7439
_reflns_threshold_expression 'I > 2\s(I)'
_cod_data_source_file cg5b01240_si_002.cif
_cod_data_source_block 3_FS_4AP
_cod_depositor_comments
;
The following automatic conversions were performed:

data item '_exptl_absorpt_correction_type' value 'MULTI-SCAN' was
changed to 'multi-scan' in accordance with the
/home/saulius/struct/COD-crude-data/automatic-downloads/DataCite-retrospective/ACS/depositions/lib/dictionaries/cif_core.dic
dictionary named 'cif_core.dic' version 2.4.2 last updated on
2011-04-26.

Automatic conversion script
Id: cif_fix_values 6909 2019-04-08 15:41:33Z antanas 
;
_cod_database_code 4516512
_shelx_shelxl_version_number 2014/7
_shelx_space_group_comment
;
The symmetry employed for this shelxl refinement is uniquely defined
by the following loop, which should always be used as a source of
symmetry information in preference to the above space-group names.
They are only intended as comments.
;
_shelx_estimated_absorpt_t_min 0.850
_shelx_estimated_absorpt_t_max 0.936

loop_
_space_group_symop_operation_xyz
'x, y, z'
'-x, -y, -z'

loop_
_atom_site_label
_atom_site_type_symbol
_atom_site_fract_x
_atom_site_fract_y
_atom_site_fract_z
_atom_site_U_iso_or_equiv
_atom_site_adp_type
_atom_site_occupancy
_atom_site_site_symmetry_order
_atom_site_calc_flag
_atom_site_refinement_flags_posn
_atom_site_refinement_flags_adp
Cl1 Cl 0.51362(6) 0.65857(4) 1.04845(3) 0.02051(13) Uani 1 1 d . .
Cl1' Cl 1.03611(6) 0.66239(4) 0.47351(3) 0.01826(12) Uani 1 1 d . .
S1 S 0.28336(6) 0.87117(4) 1.12293(3) 0.01225(11) Uani 1 1 d . .
S1' S 0.81093(6) 0.82735(4) 0.59212(3) 0.01144(11) Uani 1 1 d . .
O1 O -0.23120(18) 0.78341(12) 0.91896(9) 0.0234(4) Uani 1 1 d . .
O2 O -0.26854(17) 0.89079(11) 1.01410(8) 0.0171(3) Uani 1 1 d . .
O3 O -0.03354(19) 0.56843(12) 0.77150(9) 0.0205(3) Uani 1 1 d . .
O4 O 0.36216(19) 0.79719(12) 1.18184(8) 0.0198(3) Uani 1 1 d . .
O5 O 0.14686(17) 0.95499(12) 1.14442(8) 0.0166(3) Uani 1 1 d . .
O2' O 0.24416(17) 0.89041(11) 0.48527(8) 0.0141(3) Uani 1 1 d . .
O1' O 0.27245(17) 0.83954(12) 0.36643(8) 0.0178(3) Uani 1 1 d . .
O3' O 0.46043(19) 0.49699(13) 0.35479(10) 0.0300(4) Uani 1 1 d . .
O4' O 0.90417(18) 0.73489(12) 0.63355(8) 0.0186(3) Uani 1 1 d . .
O5' O 0.67455(17) 0.89347(12) 0.63205(8) 0.0172(3) Uani 1 1 d . .
N1 N 0.0262(2) 0.62195(14) 0.92017(10) 0.0167(4) Uani 1 1 d . .
H1N H -0.0768 0.6449 0.9119 0.020 Uiso 1 1 calc R U
N2 N 0.4130(2) 0.92841(15) 1.07917(11) 0.0153(4) Uani 1 1 d . .
N3 N 0.4833(2) 0.81003(16) 0.86052(11) 0.0203(4) Uani 1 1 d . .
N1' N 0.5452(2) 0.70395(14) 0.32381(10) 0.0130(4) Uani 1 1 d . .
N2' N 0.9286(2) 0.90267(14) 0.56161(10) 0.0137(4) Uani 1 1 d . .
H3'N H 1.0112 0.8666 0.5387 0.020 Uiso 1 1 calc R U
N3' N 0.9720(2) 0.89241(14) 0.32263(10) 0.0171(4) Uani 1 1 d . .
H4'N H 1.0709 0.8781 0.3374 0.021 Uiso 1 1 calc R U
N4 N 0.0543(3) 0.81951(19) 0.77006(13) 0.0353(5) Uani 1 1 d D .
H5N H -0.0321 0.8688 0.7833 0.042 Uiso 1 1 calc DR U
H6N H 0.0481 0.7732 0.7379 0.042 Uiso 1 1 calc DR U
N4' N 0.5073(2) 0.95384(16) 0.25939(11) 0.0176(4) Uani 1 1 d . .
C1 C 0.0880(2) 0.67887(16) 0.96454(12) 0.0135(4) Uani 1 1 d . .
C2 C 0.2498(2) 0.64531(16) 0.98441(12) 0.0141(4) Uani 1 1 d . .
H2 H 0.3173 0.5818 0.9659 0.017 Uiso 1 1 calc R U
C3 C 0.3104(2) 0.70346(16) 1.03014(12) 0.0135(4) Uani 1 1 d . .
C4 C 0.2147(2) 0.79657(16) 1.06018(11) 0.0119(4) Uani 1 1 d . .
C5 C 0.0548(2) 0.82960(16) 1.04053(11) 0.0115(4) Uani 1 1 d . .
H5 H -0.0122 0.8924 1.0604 0.014 Uiso 1 1 calc R U
C6 C -0.0099(2) 0.77447(16) 0.99332(11) 0.0121(4) Uani 1 1 d . .
C7 C -0.1831(2) 0.81938(16) 0.97438(12) 0.0148(4) Uani 1 1 d . .
C8 C 0.1156(3) 0.52604(17) 0.88500(13) 0.0174(5) Uani 1 1 d . .
H8B H 0.1484 0.4671 0.9247 0.021 Uiso 1 1 calc R U
H8A H 0.2141 0.5392 0.8565 0.021 Uiso 1 1 calc R U
C9 C 0.0116(3) 0.49615(16) 0.83235(12) 0.0149(4) Uani 1 1 d . .
C10 C -0.0575(3) 0.41387(17) 0.83123(13) 0.0182(5) Uani 1 1 d . .
H10 H -0.0457 0.3532 0.8669 0.022 Uiso 1 1 calc R U
C11 C -0.1519(3) 0.43522(17) 0.76607(13) 0.0198(5) Uani 1 1 d . .
H11 H -0.2152 0.3919 0.7501 0.024 Uiso 1 1 calc R U
C12 C -0.1332(3) 0.52870(18) 0.73212(13) 0.0226(5) Uani 1 1 d . .
H12 H -0.1821 0.5627 0.6871 0.027 Uiso 1 1 calc R U
C17 C 0.3485(3) 0.88453(17) 0.87891(12) 0.0165(5) Uani 1 1 d . .
H17 H 0.3534 0.9357 0.9130 0.020 Uiso 1 1 calc R U
C16 C 0.2064(3) 0.88842(17) 0.85012(12) 0.0181(5) Uani 1 1 d . .
H16 H 0.1131 0.9414 0.8647 0.022 Uiso 1 1 calc R U
C15 C 0.1956(3) 0.81502(19) 0.79893(13) 0.0222(5) Uani 1 1 d . .
C14 C 0.3380(3) 0.7390(2) 0.77950(14) 0.0313(6) Uani 1 1 d . .
H14 H 0.3372 0.6881 0.7444 0.038 Uiso 1 1 calc R U
C13 C 0.4780(3) 0.7384(2) 0.81111(15) 0.0299(6) Uani 1 1 d . .
H13 H 0.5735 0.6862 0.7980 0.036 Uiso 1 1 calc R U
C1' C 0.6038(2) 0.72787(15) 0.38714(11) 0.0116(4) Uani 1 1 d . .
C2' C 0.7667(2) 0.68387(16) 0.40310(12) 0.0131(4) Uani 1 1 d . .
H2' H 0.8329 0.6327 0.3715 0.016 Uiso 1 1 calc R U
C3' C 0.8308(2) 0.71406(16) 0.46361(12) 0.0119(4) Uani 1 1 d . .
C4' C 0.7351(2) 0.78592(16) 0.51347(11) 0.0111(4) Uani 1 1 d . .
C5' C 0.5741(2) 0.82665(15) 0.49885(11) 0.0113(4) Uani 1 1 d . .
H5' H 0.5079 0.8750 0.5324 0.014 Uiso 1 1 calc R U
C6' C 0.5053(2) 0.80027(15) 0.43783(11) 0.0116(4) Uani 1 1 d . .
C7' C 0.3273(2) 0.84676(16) 0.42927(12) 0.0125(4) Uani 1 1 d . .
C8' C 0.6184(3) 0.60863(16) 0.28397(12) 0.0138(4) Uani 1 1 d . .
H8'A H 0.7321 0.6080 0.2682 0.017 Uiso 1 1 calc R U
H8'B H 0.5613 0.6110 0.2373 0.017 Uiso 1 1 calc R U
C9' C 0.6126(3) 0.50872(17) 0.33208(12) 0.0150(4) Uani 1 1 d . .
C10' C 0.7240(3) 0.42792(17) 0.36428(12) 0.0173(5) Uani 1 1 d . .
H10' H 0.8376 0.4180 0.3580 0.021 Uiso 1 1 calc R U
C11' C 0.6387(3) 0.36006(18) 0.40958(13) 0.0228(5) Uani 1 1 d . .
H11' H 0.6840 0.2958 0.4388 0.027 Uiso 1 1 calc R U
C12' C 0.4822(3) 0.4052(2) 0.40266(16) 0.0333(6) Uani 1 1 d . .
H12' H 0.3971 0.3774 0.4276 0.040 Uiso 1 1 calc R U
C13' C 0.9377(3) 0.83975(17) 0.26699(12) 0.0168(5) Uani 1 1 d . .
H13' H 1.0219 0.7883 0.2433 0.020 Uiso 1 1 calc R U
C14' C 0.7855(3) 0.85805(17) 0.24354(12) 0.0156(4) Uani 1 1 d . .
H14' H 0.7642 0.8201 0.2039 0.019 Uiso 1 1 calc R U
C15' C 0.6594(2) 0.93431(16) 0.27897(11) 0.0121(4) Uani 1 1 d . .
C16' C 0.7011(3) 0.98993(17) 0.33544(12) 0.0149(4) Uani 1 1 d . .
H16' H 0.6210 1.0436 0.3594 0.018 Uiso 1 1 calc R U
C17' C 0.8551(3) 0.96716(18) 0.35582(12) 0.0184(5) Uani 1 1 d . .
H17' H 0.8812 1.0048 0.3945 0.022 Uiso 1 1 calc R U
H1'N H 0.447(3) 0.734(2) 0.3176(14) 0.021(7) Uiso 1 1 d . .
H2'N H 0.880(3) 0.965(2) 0.5453(14) 0.023(7) Uiso 1 1 d . .
H5'N H 0.434(3) 0.995(2) 0.2876(16) 0.034 Uiso 1 1 d . U
H6'N H 0.481(3) 0.909(2) 0.2329(16) 0.034 Uiso 1 1 d . U
H2N H 0.373(3) 0.981(2) 1.0510(16) 0.034 Uiso 1 1 d . U
H3N H 0.506(4) 0.890(2) 1.0643(15) 0.034 Uiso 1 1 d . U
H4N H 0.576(3) 0.808(2) 0.8813(16) 0.035(8) Uiso 1 1 d . .

loop_
_atom_site_aniso_label
_atom_site_aniso_U_11
_atom_site_aniso_U_22
_atom_site_aniso_U_33
_atom_site_aniso_U_23
_atom_site_aniso_U_13
_atom_site_aniso_U_12
Cl1 0.0100(2) 0.0195(3) 0.0311(3) -0.0076(2) -0.0078(2) 0.0024(2)
Cl1' 0.0081(2) 0.0217(3) 0.0240(3) -0.0068(2) -0.0038(2) 0.0012(2)
S1 0.0107(2) 0.0137(2) 0.0127(2) -0.00237(19) -0.00190(19) -0.0027(2)
S1' 0.0101(2) 0.0123(2) 0.0121(2) -0.00091(19) -0.00228(19) -0.0026(2)
O1 0.0136(8) 0.0242(9) 0.0325(9) -0.0117(7) -0.0100(7) 0.0021(7)
O2 0.0099(7) 0.0169(8) 0.0223(8) -0.0033(6) 0.0002(6) 0.0008(6)
O3 0.0271(9) 0.0172(8) 0.0200(8) 0.0035(6) -0.0071(7) -0.0104(7)
O4 0.0223(8) 0.0206(8) 0.0159(8) -0.0003(6) -0.0073(6) -0.0027(7)
O5 0.0113(7) 0.0195(8) 0.0187(8) -0.0063(6) 0.0009(6) -0.0020(6)
O2' 0.0094(7) 0.0149(7) 0.0162(8) -0.0015(6) 0.0013(6) -0.0003(6)
O1' 0.0104(7) 0.0237(8) 0.0186(8) -0.0044(6) -0.0036(6) -0.0008(6)
O3' 0.0162(8) 0.0288(9) 0.0452(11) 0.0176(8) -0.0092(8) -0.0109(7)
O4' 0.0206(8) 0.0174(8) 0.0168(8) 0.0026(6) -0.0058(6) -0.0024(7)
O5' 0.0124(7) 0.0228(8) 0.0170(8) -0.0065(6) 0.0008(6) -0.0045(6)
N1 0.0110(9) 0.0157(9) 0.0239(10) -0.0075(8) -0.0061(7) 0.0000(7)
N2 0.0099(9) 0.0138(9) 0.0217(10) -0.0032(8) -0.0001(8) -0.0015(8)
N3 0.0104(9) 0.0270(11) 0.0231(10) -0.0025(8) -0.0043(8) -0.0027(8)
N1' 0.0094(9) 0.0138(9) 0.0155(9) -0.0027(7) -0.0032(7) -0.0008(7)
N2' 0.0093(9) 0.0097(9) 0.0216(10) -0.0041(7) 0.0000(7) -0.0007(7)
N3' 0.0094(9) 0.0221(10) 0.0197(10) 0.0020(8) -0.0034(7) -0.0042(8)
N4 0.0302(12) 0.0488(14) 0.0335(13) 0.0056(11) -0.0144(10) -0.0214(11)
N4' 0.0120(9) 0.0215(10) 0.0205(10) -0.0068(8) -0.0045(8) -0.0032(8)
C1 0.0138(10) 0.0131(10) 0.0133(10) 0.0008(8) -0.0008(8) -0.0036(8)
C2 0.0114(10) 0.0118(10) 0.0170(11) -0.0027(8) -0.0003(8) 0.0014(8)
C3 0.0087(10) 0.0145(10) 0.0162(11) 0.0015(8) -0.0029(8) -0.0009(8)
C4 0.0127(10) 0.0128(10) 0.0109(10) 0.0000(8) -0.0018(8) -0.0044(8)
C5 0.0107(10) 0.0100(9) 0.0121(10) 0.0005(8) 0.0018(8) -0.0007(8)
C6 0.0115(10) 0.0125(10) 0.0117(10) 0.0015(8) 0.0011(8) -0.0034(8)
C7 0.0106(10) 0.0151(10) 0.0183(11) 0.0012(9) -0.0007(8) -0.0035(9)
C8 0.0152(11) 0.0158(11) 0.0217(12) -0.0052(9) -0.0022(9) -0.0030(9)
C9 0.0156(11) 0.0151(10) 0.0128(10) -0.0020(8) 0.0004(8) -0.0014(9)
C10 0.0198(12) 0.0139(11) 0.0209(12) 0.0004(9) -0.0008(9) -0.0051(9)
C11 0.0208(12) 0.0164(11) 0.0243(12) -0.0056(9) -0.0068(9) -0.0054(9)
C12 0.0272(13) 0.0228(12) 0.0197(12) -0.0016(9) -0.0112(10) -0.0065(10)
C17 0.0190(11) 0.0158(11) 0.0150(11) -0.0018(8) -0.0008(9) -0.0049(9)
C16 0.0130(11) 0.0187(11) 0.0200(12) 0.0048(9) -0.0019(9) -0.0012(9)
C15 0.0220(12) 0.0300(13) 0.0176(12) 0.0077(10) -0.0063(9) -0.0135(10)
C14 0.0416(16) 0.0341(14) 0.0247(13) -0.0146(11) -0.0019(11) -0.0168(13)
C13 0.0249(13) 0.0277(13) 0.0337(14) -0.0135(11) 0.0047(11) 0.0018(11)
C1' 0.0126(10) 0.0099(10) 0.0132(10) 0.0021(8) -0.0008(8) -0.0056(8)
C2' 0.0110(10) 0.0109(10) 0.0163(11) -0.0024(8) 0.0024(8) -0.0015(8)
C3' 0.0084(10) 0.0107(10) 0.0156(10) 0.0012(8) -0.0005(8) -0.0014(8)
C4' 0.0124(10) 0.0106(9) 0.0117(10) 0.0003(8) -0.0014(8) -0.0052(8)
C5' 0.0115(10) 0.0098(9) 0.0125(10) -0.0004(8) 0.0019(8) -0.0034(8)
C6' 0.0100(10) 0.0095(9) 0.0150(10) 0.0018(8) 0.0007(8) -0.0033(8)
C7' 0.0104(10) 0.0100(10) 0.0170(11) 0.0012(8) -0.0001(8) -0.0036(8)
C8' 0.0152(11) 0.0144(10) 0.0120(10) -0.0024(8) -0.0019(8) -0.0033(9)
C9' 0.0135(10) 0.0183(11) 0.0151(11) -0.0031(9) -0.0024(8) -0.0062(9)
C10' 0.0167(11) 0.0170(11) 0.0182(11) -0.0010(9) -0.0037(9) -0.0034(9)
C11' 0.0253(13) 0.0196(12) 0.0239(12) 0.0064(9) -0.0096(10) -0.0065(10)
C12' 0.0243(14) 0.0313(14) 0.0455(16) 0.0206(12) -0.0074(12) -0.0164(12)
C13' 0.0158(11) 0.0155(11) 0.0174(11) 0.0008(9) 0.0035(9) -0.0033(9)
C14' 0.0162(11) 0.0163(11) 0.0157(11) -0.0037(8) 0.0002(8) -0.0062(9)
C15' 0.0126(10) 0.0132(10) 0.0111(10) 0.0029(8) -0.0026(8) -0.0053(8)
C16' 0.0130(11) 0.0165(11) 0.0155(11) -0.0047(8) -0.0005(8) -0.0030(9)
C17' 0.0163(11) 0.0249(12) 0.0165(11) -0.0043(9) -0.0028(9) -0.0083(10)

loop_
_atom_type_symbol
_atom_type_description
_atom_type_scat_dispersion_real
_atom_type_scat_dispersion_imag
_atom_type_scat_source
C C 0.0033 0.0016 'International Tables Vol C Tables 4.2.6.8 and 6.1.1.4'
H H 0.0000 0.0000 'International Tables Vol C Tables 4.2.6.8 and 6.1.1.4'
N N 0.0061 0.0033 'International Tables Vol C Tables 4.2.6.8 and 6.1.1.4'
O O 0.0106 0.0060 'International Tables Vol C Tables 4.2.6.8 and 6.1.1.4'
S S 0.1246 0.1234 'International Tables Vol C Tables 4.2.6.8 and 6.1.1.4'
Cl Cl 0.1484 0.1585 'International Tables Vol C Tables 4.2.6.8 and 6.1.1.4'

loop_
_geom_angle_atom_site_label_1
_geom_angle_atom_site_label_2
_geom_angle_atom_site_label_3
_geom_angle
_geom_angle_site_symmetry_1
_geom_angle_site_symmetry_3
O5 S1 O4 118.51(9) . 1
O5 S1 O4 118.51(9) . .
O4 S1 O4 0.00(14) 1 .
O5 S1 N2 106.30(10) . .
O4 S1 N2 107.86(10) 1 .
O4 S1 N2 107.86(10) . .
O5 S1 C4 106.38(9) . .
O4 S1 C4 107.44(9) 1 .
O4 S1 C4 107.44(9) . .
N2 S1 C4 110.23(10) . .
O4' S1' O5' 118.02(9) . .
O4' S1' N2' 107.86(10) . .
O5' S1' N2' 106.51(9) . .
O4' S1' C4' 108.88(9) . .
O5' S1' C4' 106.20(9) . .
N2' S1' C4' 109.12(10) . .
O1 O1 C7 0(10) 1 .
C12 O3 C9 106.72(16) . .
O4 O4 S1 0(10) 1 .
O1' O1' C7' 0(10) 1 .
C9' O3' C12' 105.68(17) . .
C1 N1 C8 125.39(18) . .
C1 N1 H1N 117.3 . .
C8 N1 H1N 117.3 . .
S1 N2 H2N 113(2) . .
S1 N2 H3N 118.8(18) . .
H2N N2 H3N 117(3) . .
C17 N3 C13 119.5(2) . .
C17 N3 H4N 120.5(18) . .
C13 N3 H4N 120.0(18) . .
C1' N1' C8' 123.34(18) . .
C1' N1' H1'N 115.4(17) . .
C8' N1' H1'N 117.7(17) . .
S1' N2' H3'N 109.5 . .
S1' N2' H2'N 114.0(17) . .
H3'N N2' H2'N 123.0 . .
C13' N3' C17' 119.96(18) . .
C13' N3' H4'N 120.0 . .
C17' N3' H4'N 120.0 . .
C15 N4 H5N 120.0 . .
C15 N4 H6N 120.0 . .
H5N N4 H6N 120.0 . .
C15' N4' H5'N 116.8(19) . .
C15' N4' H6'N 119.1(19) . .
H5'N N4' H6'N 120(3) . .
N1 C1 C2 121.46(19) . .
N1 C1 C6 120.39(19) . .
C2 C1 C6 118.14(19) . .
C3 C2 C1 120.78(19) . .
C3 C2 H2 119.6 . .
C1 C2 H2 119.6 . .
C2 C3 C4 121.79(19) . .
C2 C3 Cl1 117.44(16) . .
C4 C3 Cl1 120.76(16) . .
C5 C4 C3 117.35(18) . .
C5 C4 S1 118.80(15) . .
C3 C4 S1 123.82(16) . .
C6 C5 C4 122.61(19) . .
C6 C5 H5 118.7 . .
C4 C5 H5 118.7 . .
C5 C6 C1 119.31(18) . .
C5 C6 C7 117.90(18) . .
C1 C6 C7 122.79(18) . .
O2 C7 O1 124.77(19) . 1
O2 C7 O1 124.77(19) . .
O1 C7 O1 0.00(16) 1 .
O2 C7 C6 117.67(18) . .
O1 C7 C6 117.56(18) 1 .
O1 C7 C6 117.56(18) . .
N1 C8 C9 108.94(17) . .
N1 C8 H8B 109.9 . .
C9 C8 H8B 109.9 . .
N1 C8 H8A 109.9 . .
C9 C8 H8A 109.9 . .
H8B C8 H8A 108.3 . .
C10 C9 O3 109.56(19) . .
C10 C9 C8 134.7(2) . .
O3 C9 C8 115.69(18) . .
C9 C10 C11 107.03(19) . .
C9 C10 H10 126.5 . .
C11 C10 H10 126.5 . .
C12 C11 C10 106.19(19) . .
C12 C11 H11 126.9 . .
C10 C11 H11 126.9 . .
C11 C12 O3 110.50(19) . .
C11 C12 H12 124.7 . .
O3 C12 H12 124.7 . .
N3 C17 C16 121.8(2) . .
N3 C17 H17 119.1 . .
C16 C17 H17 119.1 . .
C17 C16 C15 120.5(2) . .
C17 C16 H16 119.7 . .
C15 C16 H16 119.7 . .
N4 C15 C16 120.4(2) . .
N4 C15 C14 122.7(2) . .
C16 C15 C14 116.9(2) . .
C13 C14 C15 119.9(2) . .
C13 C14 H14 120.0 . .
C15 C14 H14 120.0 . .
N3 C13 C14 121.4(2) . .
N3 C13 H13 119.3 . .
C14 C13 H13 119.3 . .
N1' C1' C2' 120.53(18) . .
N1' C1' C6' 121.31(18) . .
C2' C1' C6' 118.13(18) . .
C3' C2' C1' 121.06(19) . .
C3' C2' H2' 119.5 . .
C1' C2' H2' 119.5 . .
C2' C3' C4' 121.15(18) . .
C2' C3' Cl1' 117.02(15) . .
C4' C3' Cl1' 121.79(16) . .
C5' C4' C3' 117.58(18) . .
C5' C4' S1' 119.34(15) . .
C3' C4' S1' 123.08(15) . .
C6' C5' C4' 123.25(19) . .
C6' C5' H5' 118.4 . .
C4' C5' H5' 118.4 . .
C5' C6' C1' 118.75(18) . .
C5' C6' C7' 118.48(18) . .
C1' C6' C7' 122.74(18) . .
O2' C7' O1' 124.68(19) . 1
O2' C7' O1' 124.68(19) . .
O1' C7' O1' 0.00(16) 1 .
O2' C7' C6' 117.62(18) . .
O1' C7' C6' 117.71(18) 1 .
O1' C7' C6' 117.71(18) . .
N1' C8' C9' 112.25(17) . .
N1' C8' H8'A 109.2 . .
C9' C8' H8'A 109.2 . .
N1' C8' H8'B 109.2 . .
C9' C8' H8'B 109.2 . .
H8'A C8' H8'B 107.9 . .
C10' C9' O3' 110.10(19) . .
C10' C9' C8' 134.6(2) . .
O3' C9' C8' 115.12(18) . .
C9' C10' C11' 106.9(2) . .
C9' C10' H10' 126.5 . .
C11' C10' H10' 126.5 . .
C12' C11' C10' 106.2(2) . .
C12' C11' H11' 126.9 . .
C10' C11' H11' 126.9 . .
C11' C12' O3' 111.1(2) . .
C11' C12' H12' 124.4 . .
O3' C12' H12' 124.4 . .
N3' C13' C14' 121.9(2) . .
N3' C13' H13' 119.1 . .
C14' C13' H13' 119.1 . .
C13' C14' C15' 119.3(2) . .
C13' C14' H14' 120.4 . .
C15' C14' H14' 120.4 . .
N4' C15' C16' 121.05(19) . .
N4' C15' C14' 121.82(19) . .
C16' C15' C14' 117.13(19) . .
C17' C16' C15' 120.2(2) . .
C17' C16' H16' 119.9 . .
C15' C16' H16' 119.9 . .
N3' C17' C16' 121.6(2) . .
N3' C17' H17' 119.2 . .
C16' C17' H17' 119.2 . .

loop_
_geom_bond_atom_site_label_1
_geom_bond_atom_site_label_2
_geom_bond_distance
_geom_bond_site_symmetry_2
Cl1 C3 1.745(2) .
Cl1' C3' 1.741(2) .
S1 O5 1.4365(15) .
S1 O4 1.4380(15) 1
S1 O4 1.4380(15) .
S1 N2 1.5947(19) .
S1 C4 1.768(2) .
S1' O4' 1.4381(15) .
S1' O5' 1.4399(15) .
S1' N2' 1.6020(18) .
S1' C4' 1.768(2) .
O1 O1 0.000(4) 1
O1 C7 1.267(3) .
O2 C7 1.259(3) .
O3 C12 1.371(3) .
O3 C9 1.372(3) .
O4 O4 0.000(5) 1
O2' C7' 1.261(2) .
O1' O1' 0.000(4) 1
O1' C7' 1.264(2) .
O3' C9' 1.374(3) .
O3' C12' 1.375(3) .
N1 C1 1.351(3) .
N1 C8 1.453(3) .
N1 H1N 0.8800 .
N2 H2N 0.82(3) .
N2 H3N 0.87(3) .
N3 C17 1.347(3) .
N3 C13 1.347(3) .
N3 H4N 0.90(3) .
N1' C1' 1.359(3) .
N1' C8' 1.456(3) .
N1' H1'N 0.85(3) .
N2' H3'N 0.8400 .
N2' H2'N 0.85(3) .
N3' C13' 1.343(3) .
N3' C17' 1.346(3) .
N3' H4'N 0.8800 .
N4 C15 1.344(3) .
N4 H5N 0.8800 .
N4 H6N 0.8800 .
N4' C15' 1.337(3) .
N4' H5'N 0.87(3) .
N4' H6'N 0.86(3) .
C1 C2 1.413(3) .
C1 C6 1.424(3) .
C2 C3 1.373(3) .
C2 H2 0.9500 .
C3 C4 1.402(3) .
C4 C5 1.397(3) .
C5 C6 1.384(3) .
C5 H5 0.9500 .
C6 C7 1.510(3) .
C7 O1 1.267(3) 1
C8 C9 1.485(3) .
C8 H8B 0.9900 .
C8 H8A 0.9900 .
C9 C10 1.348(3) .
C10 C11 1.432(3) .
C10 H10 0.9500 .
C11 C12 1.341(3) .
C11 H11 0.9500 .
C12 H12 0.9500 .
C17 C16 1.351(3) .
C17 H17 0.9500 .
C16 C15 1.400(3) .
C16 H16 0.9500 .
C15 C14 1.405(4) .
C14 C13 1.368(4) .
C14 H14 0.9500 .
C13 H13 0.9500 .
C1' C2' 1.415(3) .
C1' C6' 1.425(3) .
C2' C3' 1.376(3) .
C2' H2' 0.9500 .
C3' C4' 1.403(3) .
C4' C5' 1.389(3) .
C5' C6' 1.384(3) .
C5' H5' 0.9500 .
C6' C7' 1.512(3) .
C7' O1' 1.264(2) 1
C8' C9' 1.489(3) .
C8' H8'A 0.9900 .
C8' H8'B 0.9900 .
C9' C10' 1.348(3) .
C10' C11' 1.427(3) .
C10' H10' 0.9500 .
C11' C12' 1.336(3) .
C11' H11' 0.9500 .
C12' H12' 0.9500 .
C13' C14' 1.364(3) .
C13' H13' 0.9500 .
C14' C15' 1.417(3) .
C14' H14' 0.9500 .
C15' C16' 1.406(3) .
C16' C17' 1.354(3) .
C16' H16' 0.9500 .
C17' H17' 0.9500 .

loop_
_geom_hbond_atom_site_label_D
_geom_hbond_atom_site_label_H
_geom_hbond_atom_site_label_A
_geom_hbond_distance_DH
_geom_hbond_distance_HA
_geom_hbond_distance_DA
_geom_hbond_angle_DHA
_geom_hbond_site_symmetry_A
C17' H17' O2' 0.95 2.64 3.439(3) 142.5 2_676
C16' H16' O5' 0.95 2.46 3.229(3) 137.9 2_676
N4' H5'N O5' 0.87(3) 2.11(3) 2.950(2) 161(3) 2_676
C17 H17 O2 0.95 2.61 3.519(3) 159.3 2_577
C16 H16 O5 0.95 2.31 3.199(3) 155.7 2_577
N4 H5N O5 0.88 2.65 3.419(3) 145.9 2_577
N2 H3N O2 0.87(3) 2.06(3) 2.816(2) 145(2) 1_655
N2 H2N O2 0.82(3) 1.99(3) 2.813(2) 178(3) 2_577
N2' H3'N O2' 0.84 2.22 2.894(2) 137.7 1_655
N2' H2'N O2' 0.85(3) 1.96(3) 2.808(2) 176(2) 2_676
N3 H4N O1 0.90(3) 1.78(3) 2.675(2) 172(3) 1_655
N3' H4'N O1' 0.88 1.78 2.663(2) 176.1 1_655
N1' H1'N O4 0.85(3) 2.57(2) 3.063(2) 118(2) 1_554
N4' H6'N O4 0.86(3) 2.26(3) 3.112(2) 167(3) 1_554
N4 H6N O4' 0.88 2.46 3.235(3) 146.7 1_455
C11' H11' O2' 0.95 2.61 3.542(3) 168.7 2_666
C12 H12 O4' 0.95 2.60 3.119(3) 115.0 1_455
C17' H17' N2' 0.95 2.47 3.312(3) 147.6 2_776
C10' H10' O4' 0.95 2.58 3.360(3) 139.2 2_766
N1' H1'N O1' 0.85(3) 1.96(3) 2.651(2) 138(2) 1
N1 H1N O1 0.88 1.96 2.637(2) 133.1 1

loop_
_geom_torsion_atom_site_label_1
_geom_torsion_atom_site_label_2
_geom_torsion_atom_site_label_3
_geom_torsion_atom_site_label_4
_geom_torsion
_geom_torsion_site_symmetry_1
_geom_torsion_site_symmetry_4
O5 S1 O4 O4 0.0(3) . 1
N2 S1 O4 O4 0.0(3) . 1
C4 S1 O4 O4 0.0(3) . 1
C8 N1 C1 C2 -3.4(3) . .
C8 N1 C1 C6 177.3(2) . .
N1 C1 C2 C3 -179.4(2) . .
C6 C1 C2 C3 0.0(3) . .
C1 C2 C3 C4 1.3(3) . .
C1 C2 C3 Cl1 -177.51(16) . .
C2 C3 C4 C5 -1.2(3) . .
Cl1 C3 C4 C5 177.57(15) . .
C2 C3 C4 S1 176.88(16) . .
Cl1 C3 C4 S1 -4.3(3) . .
O5 S1 C4 C5 2.17(19) . .
O4 S1 C4 C5 130.03(16) 1 .
O4 S1 C4 C5 130.03(16) . .
N2 S1 C4 C5 -112.68(17) . .
O5 S1 C4 C3 -175.94(17) . .
O4 S1 C4 C3 -48.1(2) 1 .
O4 S1 C4 C3 -48.1(2) . .
N2 S1 C4 C3 69.2(2) . .
C3 C4 C5 C6 -0.1(3) . .
S1 C4 C5 C6 -178.38(16) . .
C4 C5 C6 C1 1.4(3) . .
C4 C5 C6 C7 -178.41(19) . .
N1 C1 C6 C5 178.04(19) . .
C2 C1 C6 C5 -1.3(3) . .
N1 C1 C6 C7 -2.2(3) . .
C2 C1 C6 C7 178.52(19) . .
O1 O1 C7 O2 0.0(3) 1 .
O1 O1 C7 C6 0.0(3) 1 .
C5 C6 C7 O2 -14.3(3) . .
C1 C6 C7 O2 165.88(19) . .
C5 C6 C7 O1 164.75(19) . 1
C1 C6 C7 O1 -15.1(3) . 1
C5 C6 C7 O1 164.75(19) . .
C1 C6 C7 O1 -15.1(3) . .
C1 N1 C8 C9 -172.14(19) . .
C12 O3 C9 C10 0.0(2) . .
C12 O3 C9 C8 -177.56(18) . .
N1 C8 C9 C10 -113.0(3) . .
N1 C8 C9 O3 63.7(2) . .
O3 C9 C10 C11 -0.1(2) . .
C8 C9 C10 C11 176.8(2) . .
C9 C10 C11 C12 0.2(3) . .
C10 C11 C12 O3 -0.2(3) . .
C9 O3 C12 C11 0.2(3) . .
C13 N3 C17 C16 1.2(3) . .
N3 C17 C16 C15 -0.8(3) . .
C17 C16 C15 N4 -179.6(2) . .
C17 C16 C15 C14 -0.2(3) . .
N4 C15 C14 C13 -179.7(2) . .
C16 C15 C14 C13 0.9(4) . .
C17 N3 C13 C14 -0.5(4) . .
C15 C14 C13 N3 -0.6(4) . .
C8' N1' C1' C2' 22.3(3) . .
C8' N1' C1' C6' -159.76(19) . .
N1' C1' C2' C3' 174.74(19) . .
C6' C1' C2' C3' -3.2(3) . .
C1' C2' C3' C4' 2.8(3) . .
C1' C2' C3' Cl1' -175.27(15) . .
C2' C3' C4' C5' -1.0(3) . .
Cl1' C3' C4' C5' 177.03(15) . .
C2' C3' C4' S1' 179.94(16) . .
Cl1' C3' C4' S1' -2.1(3) . .
O4' S1' C4' C5' 133.40(16) . .
O5' S1' C4' C5' 5.34(19) . .
N2' S1' C4' C5' -109.11(17) . .
O4' S1' C4' C3' -47.51(19) . .
O5' S1' C4' C3' -175.57(16) . .
N2' S1' C4' C3' 69.98(19) . .
C3' C4' C5' C6' -0.4(3) . .
S1' C4' C5' C6' 178.74(16) . .
C4' C5' C6' C1' -0.1(3) . .
C4' C5' C6' C7' 177.91(18) . .
N1' C1' C6' C5' -176.09(18) . .
C2' C1' C6' C5' 1.9(3) . .
N1' C1' C6' C7' 6.0(3) . .
C2' C1' C6' C7' -176.06(18) . .
O1' O1' C7' O2' 0.00(9) 1 .
O1' O1' C7' C6' 0.00(15) 1 .
C5' C6' C7' O2' -13.2(3) . .
C1' C6' C7' O2' 164.71(18) . .
C5' C6' C7' O1' 166.48(18) . 1
C1' C6' C7' O1' -15.6(3) . 1
C5' C6' C7' O1' 166.48(18) . .
C1' C6' C7' O1' -15.6(3) . .
C1' N1' C8' C9' 63.6(3) . .
C12' O3' C9' C10' 0.0(3) . .
C12' O3' C9' C8' -175.5(2) . .
N1' C8' C9' C10' -112.2(3) . .
N1' C8' C9' O3' 61.9(2) . .
O3' C9' C10' C11' 0.6(2) . .
C8' C9' C10' C11' 174.9(2) . .
C9' C10' C11' C12' -1.0(3) . .
C10' C11' C12' O3' 1.0(3) . .
C9' O3' C12' C11' -0.7(3) . .
C17' N3' C13' C14' -1.4(3) . .
N3' C13' C14' C15' -0.3(3) . .
C13' C14' C15' N4' -178.6(2) . .
C13' C14' C15' C16' 2.1(3) . .
N4' C15' C16' C17' 178.4(2) . .
C14' C15' C16' C17' -2.3(3) . .
C13' N3' C17' C16' 1.2(3) . .
C15' C16' C17' N3' 0.7(3) . .
